data_7709857
loop_
_publ_author_name
'Alcaide, Mar\'ia M.'
'S\'anchez, Pr\'axedes'
'\'Alvarez, Eleuterio'
'Maya, Celia'
'L\'opez-Serrano, Joaqu\'in'
'Peloso, Riccardo'

_publ_section_title
;
 Electrophilic activation of alkynes promoted by a cationic alkylidene
 complex of Pt(ii)
;
_journal_name_full 'Dalton Transactions'
_journal_paper_doi 10.1039/D2DT00811D
_journal_year 2022
_chemical_formula_moiety 'C34 H53 P2 Pt, B F4'
_chemical_formula_sum 'C34 H53 B F4 P2 Pt'
_chemical_formula_weight 805.60
_space_group_crystal_system monoclinic
_space_group_IT_number 14
_space_group_name_Hall '-P 2yn'
_space_group_name_H-M_alt 'P 1 21/n 1'
_atom_sites_solution_hydrogens geom
_audit_creation_method SHELXL-2016/6
_audit_update_record
;
2021-12-06 deposited with the CCDC.	2022-03-18 downloaded from the CCDC.
;
_cell_angle_alpha 90
_cell_angle_beta 93.286(5)
_cell_angle_gamma 90
_cell_formula_units_Z 4
_cell_length_a 11.8390(12)
_cell_length_b 11.7018(10)
_cell_length_c 24.993(2)
_cell_measurement_reflns_used 9923
_cell_measurement_temperature 193(2)
_cell_measurement_theta_max 27.70
_cell_measurement_theta_min 2.91
_cell_volume 3456.8(5)
_computing_cell_refinement 'Bruker SAINT'
_computing_data_collection 'Bruker APEX2'
_computing_data_reduction 'Bruker SAINT'
_computing_molecular_graphics 'Bruker SHELXTL'
_computing_publication_material 'Bruker SHELXTL'
_computing_structure_refinement 'SHELXL-2016/6 (Sheldrick, 2016)'
_computing_structure_solution 'SHELXS-97 (Sheldrick, 2008)'
_diffrn_ambient_temperature 193(2)
_diffrn_detector_area_resol_mean 8.26
_diffrn_measured_fraction_theta_full 0.999
_diffrn_measured_fraction_theta_max 0.999
_diffrn_measurement_device_type
;
 Bruker-Nonius X8kappa APEX II CCD area detector
;
_diffrn_measurement_method 'phi and omega scans with narrow frames'
_diffrn_radiation_monochromator graphite
_diffrn_radiation_source 'fine-focus sealed tube'
_diffrn_radiation_type MoK\a
_diffrn_radiation_wavelength 0.71073
_diffrn_reflns_av_R_equivalents 0.0582
_diffrn_reflns_av_unetI/netI 0.0363
_diffrn_reflns_Laue_measured_fraction_full 0.999
_diffrn_reflns_Laue_measured_fraction_max 0.999
_diffrn_reflns_limit_h_max 14
_diffrn_reflns_limit_h_min -14
_diffrn_reflns_limit_k_max 14
_diffrn_reflns_limit_k_min -13
_diffrn_reflns_limit_l_max 29
_diffrn_reflns_limit_l_min -29
_diffrn_reflns_number 46412
_diffrn_reflns_point_group_measured_fraction_full 0.999
_diffrn_reflns_point_group_measured_fraction_max 0.999
_diffrn_reflns_theta_full 25.242
_diffrn_reflns_theta_max 25.250
_diffrn_reflns_theta_min 2.550
_exptl_absorpt_coefficient_mu 4.195
_exptl_absorpt_correction_T_max 0.9011
_exptl_absorpt_correction_T_min 0.8509
_exptl_absorpt_correction_type multi-scan
_exptl_absorpt_process_details
;
program SADABS, Bruker (2001).
;
_exptl_crystal_colour yellow
_exptl_crystal_density_diffrn 1.548
_exptl_crystal_description block
_exptl_crystal_F_000 1624
_exptl_crystal_size_max 0.200
_exptl_crystal_size_mid 0.150
_exptl_crystal_size_min 0.100
_refine_diff_density_max 1.480
_refine_diff_density_min -0.579
_refine_diff_density_rms 0.113
_refine_ls_extinction_method none
_refine_ls_goodness_of_fit_ref 1.017
_refine_ls_hydrogen_treatment constr
_refine_ls_matrix_type full
_refine_ls_number_parameters 390
_refine_ls_number_reflns 6241
_refine_ls_number_restraints 24
_refine_ls_restrained_S_all 1.045
_refine_ls_R_factor_all 0.0368
_refine_ls_R_factor_gt 0.0286
_refine_ls_shift/su_max 0.002
_refine_ls_shift/su_mean 0.000
_refine_ls_structure_factor_coef Fsqd
_refine_ls_weighting_details 'w=1/[\s^2^(Fo^2^)+(0.0514P)^2^] where P=(Fo^2^+2Fc^2^)/3'
_refine_ls_weighting_scheme calc
_refine_ls_wR_factor_gt 0.0747
_refine_ls_wR_factor_ref 0.0784
_reflns_Friedel_coverage 0.000
_reflns_number_gt 5373
_reflns_number_total 6241
_reflns_threshold_expression 'I > 2\s(I)'
_cod_data_source_file d2dt00811d4.cif
_cod_data_source_block 3c
_cod_original_cell_volume 3456.7(6)
_cod_original_sg_symbol_H-M 'P 21/n'
_cod_database_code 7709857
_shelx_shelxl_version_number 2016/6
_shelx_space_group_comment
; 
The symmetry employed for this shelxl refinement is uniquely defined 
by the following loop, which should always be used as a source of 
symmetry information in preference to the above space-group names. 
They are only intended as comments. 
;
_shelx_estimated_absorpt_t_min 0.487
_shelx_estimated_absorpt_t_max 0.679

loop_
_space_group_symop_operation_xyz
'x, y, z'
'-x+1/2, y+1/2, -z+1/2'
'-x, -y, -z'
'x-1/2, -y-1/2, z-1/2'

loop_
_atom_site_label
_atom_site_type_symbol
_atom_site_fract_x
_atom_site_fract_y
_atom_site_fract_z
_atom_site_U_iso_or_equiv
_atom_site_adp_type
_atom_site_occupancy
_atom_site_site_symmetry_order
_atom_site_calc_flag
_atom_site_refinement_flags_posn
_atom_site_refinement_flags_adp
_atom_site_refinement_flags_occupancy
_atom_site_disorder_assembly
_atom_site_disorder_group
Pt1 Pt 0.14898(2) 0.19505(2) 0.45517(2) 0.02455(7) Uani 1 1 d . . . . .
P1 P -0.03330(9) 0.15608(9) 0.35200(4) 0.0268(2) Uani 1 1 d . . . . .
P2 P 0.26919(9) 0.29820(8) 0.50866(4) 0.0253(2) Uani 1 1 d . . . . .
C1 C 0.0560(4) 0.2618(3) 0.32391(15) 0.0278(8) Uani 1 1 d . . . . .
C2 C 0.1723(3) 0.2601(3) 0.33910(14) 0.0264(8) Uani 1 1 d . . . . .
C3 C 0.2421(4) 0.3434(3) 0.31787(16) 0.0332(9) Uani 1 1 d . . . . .
H3 H 0.320863 0.343516 0.327556 0.040 Uiso 1 1 calc R U . . .
C4 C 0.1974(4) 0.4250(3) 0.28313(16) 0.0381(10) Uani 1 1 d . . . . .
H4 H 0.245552 0.481961 0.269779 0.046 Uiso 1 1 calc R U . . .
C5 C 0.0850(4) 0.4253(3) 0.26753(16) 0.0389(11) Uani 1 1 d . . . . .
H5 H 0.056167 0.482589 0.243508 0.047 Uiso 1 1 calc R U . . .
C6 C 0.0118(4) 0.3431(3) 0.28626(16) 0.0327(9) Uani 1 1 d . . . . .
C7 C 0.2280(4) 0.1720(3) 0.37328(16) 0.0277(9) Uani 1 1 d . . . . .
H7 H 0.306143 0.181663 0.382995 0.033 Uiso 1 1 calc R U . . .
C8 C 0.1743(3) 0.0750(3) 0.39257(15) 0.0277(8) Uani 1 1 d . . . . .
C9 C 0.0543(3) 0.0814(3) 0.39958(15) 0.0276(8) Uani 1 1 d . . . . .
H9 H 0.022900 0.045707 0.429472 0.033 Uiso 1 1 calc R U . . .
C10 C 0.2400(4) -0.0312(3) 0.40904(16) 0.0353(10) Uani 1 1 d . . . . .
H10A H 0.201381 -0.070655 0.437885 0.042 Uiso 1 1 calc R U . . .
H10B H 0.316517 -0.009050 0.423474 0.042 Uiso 1 1 calc R U . . .
C11 C 0.2508(4) -0.1130(3) 0.36207(17) 0.0372(10) Uani 1 1 d . . . . .
H11A H 0.174087 -0.133042 0.347084 0.045 Uiso 1 1 calc R U . . .
H11B H 0.290789 -0.073674 0.333646 0.045 Uiso 1 1 calc R U . . .
C12 C 0.3135(5) -0.2216(4) 0.3774(2) 0.0434(12) Uani 1 1 d . . . . .
H12A H 0.392104 -0.202119 0.389757 0.052 Uiso 1 1 calc R U . . .
H12B H 0.276894 -0.258105 0.407619 0.052 Uiso 1 1 calc R U . . .
C13 C 0.3164(7) -0.3056(4) 0.3319(2) 0.0661(18) Uani 1 1 d . . . . .
H13A H 0.238967 -0.327460 0.320252 0.099 Uiso 1 1 calc R U . . .
H13B H 0.358897 -0.373676 0.343881 0.099 Uiso 1 1 calc R U . . .
H13C H 0.353291 -0.270312 0.301885 0.099 Uiso 1 1 calc R U . . .
C14 C -0.1089(4) 0.3442(4) 0.26350(19) 0.0452(12) Uani 1 1 d . . . . .
H14A H -0.128850 0.421516 0.251175 0.068 Uiso 1 1 calc R U . . .
H14B H -0.159331 0.320933 0.291268 0.068 Uiso 1 1 calc R U . . .
H14C H -0.116876 0.290983 0.233257 0.068 Uiso 1 1 calc R U . . .
C15 C -0.1555(4) 0.2183(4) 0.38301(19) 0.0405(11) Uani 1 1 d . . . . .
H15 H -0.218095 0.224960 0.354562 0.049 Uiso 1 1 calc R U . . .
C16 C -0.1305(5) 0.3383(4) 0.4047(2) 0.0498(12) Uani 1 1 d . . . . .
H16A H -0.197395 0.368254 0.421315 0.075 Uiso 1 1 calc R U . . .
H16B H -0.111137 0.388561 0.375226 0.075 Uiso 1 1 calc R U . . .
H16C H -0.066787 0.335117 0.431512 0.075 Uiso 1 1 calc R U . . .
C17 C -0.1968(4) 0.1395(5) 0.4268(2) 0.0541(13) Uani 1 1 d . . . . .
H17A H -0.136676 0.130168 0.455054 0.081 Uiso 1 1 calc R U . . .
H17B H -0.216653 0.064750 0.411272 0.081 Uiso 1 1 calc R U . . .
H17C H -0.263590 0.173226 0.442056 0.081 Uiso 1 1 calc R U . . .
C18 C -0.0855(4) 0.0589(3) 0.29816(17) 0.0365(10) Uani 1 1 d . . . . .
H18 H -0.135932 0.104218 0.272644 0.044 Uiso 1 1 calc R U . . .
C19 C 0.0127(5) 0.0153(4) 0.26747(19) 0.0521(13) Uani 1 1 d . . . . .
H19A H 0.063222 -0.030289 0.291406 0.078 Uiso 1 1 calc R U . . .
H19B H 0.054484 0.080306 0.253729 0.078 Uiso 1 1 calc R U . . .
H19C H -0.016315 -0.032153 0.237434 0.078 Uiso 1 1 calc R U . . .
C20 C -0.1557(5) -0.0398(4) 0.3192(2) 0.0601(15) Uani 1 1 d . . . . .
H20A H -0.171242 -0.095530 0.290395 0.090 Uiso 1 1 calc R U . . .
H20B H -0.227257 -0.010090 0.331278 0.090 Uiso 1 1 calc R U . . .
H20C H -0.113380 -0.076946 0.349199 0.090 Uiso 1 1 calc R U . . .
C21 C 0.1986(4) 0.3160(3) 0.57114(16) 0.0311(9) Uani 1 1 d . . . . .
C22 C 0.0881(4) 0.2729(4) 0.56732(16) 0.0329(9) Uani 1 1 d . . . . .
C23 C 0.0205(4) 0.2863(4) 0.61069(19) 0.0429(11) Uani 1 1 d . . . . .
H23 H -0.055728 0.260429 0.607896 0.051 Uiso 1 1 calc R U . . .
C24 C 0.0625(5) 0.3365(4) 0.6576(2) 0.0519(13) Uani 1 1 d . . . . .
H24 H 0.016019 0.344081 0.687180 0.062 Uiso 1 1 calc R U . . .
C25 C 0.1725(5) 0.3755(4) 0.66139(17) 0.0446(12) Uani 1 1 d . . . . .
H25 H 0.201199 0.408375 0.694160 0.054 Uiso 1 1 calc R U . . .
C26 C 0.2428(4) 0.3684(4) 0.61897(16) 0.0370(10) Uani 1 1 d . . . . .
C27 C 0.0434(4) 0.2117(4) 0.51815(18) 0.0390(11) Uani 1 1 d . . . . .
H27A H -0.026010 0.251772 0.504434 0.047 Uiso 1 1 calc R U . . .
H27B H 0.020568 0.134041 0.528934 0.047 Uiso 1 1 calc R U . . .
C28 C 0.3614(5) 0.4140(4) 0.62759(18) 0.0515(13) Uani 1 1 d . . . . .
H28A H 0.361747 0.478296 0.652729 0.077 Uiso 1 1 calc R U . . .
H28B H 0.388447 0.439964 0.593300 0.077 Uiso 1 1 calc R U . . .
H28C H 0.411196 0.353475 0.642338 0.077 Uiso 1 1 calc R U . . .
C29 C 0.2912(4) 0.4471(3) 0.48610(17) 0.0368(10) Uani 1 1 d . . . . .
H29 H 0.316585 0.492236 0.518573 0.044 Uiso 1 1 calc R U . . .
C30 C 0.1802(4) 0.4961(4) 0.4658(2) 0.0506(12) Uani 1 1 d . . . . .
H30A H 0.189373 0.577584 0.458186 0.076 Uiso 1 1 calc R U . . .
H30B H 0.124498 0.486405 0.492980 0.076 Uiso 1 1 calc R U . . .
H30C H 0.153891 0.456270 0.432886 0.076 Uiso 1 1 calc R U . . .
C31 C 0.3806(5) 0.4610(4) 0.4462(2) 0.0535(13) Uani 1 1 d . . . . .
H31A H 0.361201 0.414088 0.414549 0.080 Uiso 1 1 calc R U . . .
H31B H 0.453926 0.436536 0.462528 0.080 Uiso 1 1 calc R U . . .
H31C H 0.385025 0.541438 0.435638 0.080 Uiso 1 1 calc R U . . .
C32 C 0.4073(4) 0.2288(4) 0.52602(17) 0.0324(9) Uani 1 1 d . . . . .
H32 H 0.456239 0.284782 0.546803 0.039 Uiso 1 1 calc R U . . .
C33 C 0.3866(4) 0.1265(4) 0.5623(2) 0.0502(12) Uani 1 1 d . . . . .
H33A H 0.333408 0.073667 0.543742 0.075 Uiso 1 1 calc R U . . .
H33B H 0.354790 0.153186 0.595427 0.075 Uiso 1 1 calc R U . . .
H33C H 0.458363 0.087087 0.570979 0.075 Uiso 1 1 calc R U . . .
C34 C 0.4697(4) 0.1901(4) 0.4782(2) 0.0468(12) Uani 1 1 d . . . . .
H34A H 0.540564 0.152795 0.490552 0.070 Uiso 1 1 calc R U . . .
H34B H 0.486396 0.256376 0.456038 0.070 Uiso 1 1 calc R U . . .
H34C H 0.422543 0.135914 0.456976 0.070 Uiso 1 1 calc R U . . .
F1 F 0.4554(3) 0.1983(3) 0.28164(15) 0.0744(10) Uani 1 1 d . U . . .
F2 F 0.5572(5) 0.2866(3) 0.3472(2) 0.1143(17) Uani 1 1 d . U . . .
F3 F 0.6407(3) 0.1670(5) 0.29065(17) 0.1170(17) Uani 1 1 d . U . . .
F4 F 0.5326(6) 0.1047(4) 0.3508(2) 0.1367(19) Uani 1 1 d . U . . .
B1 B 0.5467(5) 0.1934(5) 0.3169(2) 0.0469(14) Uani 1 1 d . . . . .

loop_
_atom_site_aniso_label
_atom_site_aniso_U_11
_atom_site_aniso_U_22
_atom_site_aniso_U_33
_atom_site_aniso_U_23
_atom_site_aniso_U_13
_atom_site_aniso_U_12
Pt1 0.02232(10) 0.02929(10) 0.02185(10) 0.00021(6) -0.00032(6) -0.00059(6)
P1 0.0226(5) 0.0290(5) 0.0281(5) 0.0018(4) -0.0040(4) -0.0004(4)
P2 0.0245(5) 0.0291(5) 0.0223(5) -0.0008(4) 0.0004(4) -0.0010(4)
C1 0.033(2) 0.0253(18) 0.0250(19) -0.0010(15) -0.0012(17) 0.0037(18)
C2 0.030(2) 0.0281(19) 0.0207(18) -0.0045(15) 0.0030(17) 0.0017(18)
C3 0.035(2) 0.034(2) 0.031(2) -0.0085(17) 0.0065(19) -0.0044(19)
C4 0.054(3) 0.029(2) 0.032(2) -0.0019(17) 0.011(2) -0.012(2)
C5 0.062(3) 0.028(2) 0.027(2) 0.0065(17) 0.007(2) 0.004(2)
C6 0.036(2) 0.033(2) 0.029(2) -0.0015(17) -0.0021(19) 0.0075(19)
C7 0.023(2) 0.035(2) 0.025(2) -0.0033(16) -0.0011(17) 0.0008(17)
C8 0.029(2) 0.0288(19) 0.0247(19) -0.0068(16) -0.0071(16) 0.0053(17)
C9 0.032(2) 0.0273(18) 0.0231(18) 0.0040(15) -0.0045(16) -0.0036(18)
C10 0.039(2) 0.035(2) 0.030(2) -0.0054(17) -0.0090(19) 0.009(2)
C11 0.045(3) 0.030(2) 0.036(2) -0.0008(17) 0.000(2) 0.009(2)
C12 0.050(3) 0.030(2) 0.050(3) 0.000(2) -0.004(2) 0.006(2)
C13 0.109(6) 0.039(3) 0.051(3) -0.006(2) 0.004(4) 0.025(3)
C14 0.046(3) 0.046(2) 0.042(3) 0.013(2) -0.011(2) 0.012(2)
C15 0.022(2) 0.060(3) 0.039(2) 0.004(2) 0.0034(19) 0.005(2)
C16 0.050(3) 0.052(3) 0.048(3) -0.005(2) 0.012(3) 0.013(3)
C17 0.034(3) 0.068(3) 0.061(3) 0.006(3) 0.013(2) -0.009(3)
C18 0.034(2) 0.035(2) 0.039(2) -0.0038(18) -0.015(2) -0.0007(19)
C19 0.057(3) 0.061(3) 0.038(3) -0.017(2) -0.009(2) 0.003(3)
C20 0.052(3) 0.048(3) 0.079(4) -0.006(3) -0.010(3) -0.019(3)
C21 0.035(2) 0.033(2) 0.025(2) 0.0037(16) 0.0013(18) 0.0098(18)
C22 0.036(2) 0.036(2) 0.026(2) 0.0045(17) 0.0056(18) 0.009(2)
C23 0.037(3) 0.057(3) 0.036(2) 0.001(2) 0.011(2) 0.007(2)
C24 0.064(4) 0.057(3) 0.037(3) 0.005(2) 0.023(3) 0.022(3)
C25 0.062(3) 0.048(3) 0.024(2) -0.0029(19) 0.004(2) 0.012(3)
C26 0.044(3) 0.039(2) 0.027(2) -0.0032(18) -0.0025(19) 0.006(2)
C27 0.026(2) 0.058(3) 0.033(2) 0.003(2) 0.0022(19) -0.006(2)
C28 0.057(3) 0.065(3) 0.031(2) -0.012(2) -0.009(2) -0.005(3)
C29 0.047(3) 0.030(2) 0.033(2) 0.0040(17) 0.000(2) -0.007(2)
C30 0.056(3) 0.039(3) 0.056(3) 0.011(2) -0.003(3) 0.001(2)
C31 0.061(3) 0.053(3) 0.048(3) 0.005(2) 0.009(3) -0.015(3)
C32 0.021(2) 0.039(2) 0.036(2) -0.0029(18) -0.0036(18) -0.0013(18)
C33 0.040(3) 0.048(3) 0.063(3) 0.014(2) 0.002(3) 0.009(2)
C34 0.032(3) 0.064(3) 0.045(3) -0.008(2) 0.003(2) 0.009(2)
F1 0.0443(19) 0.107(3) 0.071(2) -0.0292(17) -0.0088(17) 0.0197(17)
F2 0.145(4) 0.086(3) 0.109(3) -0.046(2) -0.016(3) -0.004(3)
F3 0.045(2) 0.239(5) 0.067(2) -0.038(3) 0.0006(19) 0.021(3)
F4 0.192(5) 0.112(3) 0.105(3) 0.028(3) 0.003(4) -0.001(4)
B1 0.041(3) 0.065(4) 0.036(3) -0.011(3) 0.006(3) 0.003(3)

loop_
_atom_type_symbol
_atom_type_description
_atom_type_scat_dispersion_real
_atom_type_scat_dispersion_imag
_atom_type_scat_source
C C 0.0033 0.0016 'International Tables Vol C Tables 4.2.6.8 and 6.1.1.4'
H H 0.0000 0.0000 'International Tables Vol C Tables 4.2.6.8 and 6.1.1.4'
B B 0.0013 0.0007 'International Tables Vol C Tables 4.2.6.8 and 6.1.1.4'
F F 0.0171 0.0103 'International Tables Vol C Tables 4.2.6.8 and 6.1.1.4'
P P 0.1023 0.0942 'International Tables Vol C Tables 4.2.6.8 and 6.1.1.4'
Pt Pt -1.7033 8.3905 'International Tables Vol C Tables 4.2.6.8 and 6.1.1.4'

loop_
_geom_angle_atom_site_label_1
_geom_angle_atom_site_label_2
_geom_angle_atom_site_label_3
_geom_angle
_geom_angle_site_symmetry_1
_geom_angle_site_symmetry_3
_geom_angle_publ_flag
C27 Pt1 C8 137.17(17) . . ?
C27 Pt1 C9 103.31(16) . . ?
C8 Pt1 C9 38.99(15) . . ?
C27 Pt1 P2 83.50(13) . . ?
C8 Pt1 P2 132.69(11) . . ?
C9 Pt1 P2 171.51(11) . . ?
C27 Pt1 C7 166.80(17) . . ?
C8 Pt1 C7 36.39(14) . . ?
C9 Pt1 C7 65.50(14) . . ?
P2 Pt1 C7 108.33(11) . . ?
C9 P1 C1 105.56(19) . . ?
C9 P1 C15 111.1(2) . . ?
C1 P1 C15 112.9(2) . . ?
C9 P1 C18 110.27(19) . . ?
C1 P1 C18 108.66(19) . . ?
C15 P1 C18 108.3(2) . . ?
C21 P2 C32 106.89(19) . . ?
C21 P2 C29 103.43(18) . . ?
C32 P2 C29 110.2(2) . . ?
C21 P2 Pt1 105.36(15) . . ?
C32 P2 Pt1 115.07(14) . . ?
C29 P2 Pt1 114.77(14) . . ?
C2 C1 C6 120.4(4) . . ?
C2 C1 P1 118.3(3) . . ?
C6 C1 P1 121.3(3) . . ?
C3 C2 C1 118.5(4) . . ?
C3 C2 C7 117.0(4) . . ?
C1 C2 C7 124.4(4) . . ?
C4 C3 C2 120.5(4) . . ?
C4 C3 H3 119.7 . . ?
C2 C3 H3 119.7 . . ?
C5 C4 C3 121.0(4) . . ?
C5 C4 H4 119.5 . . ?
C3 C4 H4 119.5 . . ?
C4 C5 C6 121.1(4) . . ?
C4 C5 H5 119.4 . . ?
C6 C5 H5 119.4 . . ?
C5 C6 C1 118.3(4) . . ?
C5 C6 C14 117.5(4) . . ?
C1 C6 C14 124.2(4) . . ?
C8 C7 C2 124.9(4) . . ?
C8 C7 Pt1 64.9(2) . . ?
C2 C7 Pt1 104.0(3) . . ?
C8 C7 H7 117.6 . . ?
C2 C7 H7 117.6 . . ?
Pt1 C7 H7 101.4 . . ?
C7 C8 C9 118.0(3) . . ?
C7 C8 C10 121.6(4) . . ?
C9 C8 C10 120.3(4) . . ?
C7 C8 Pt1 78.7(2) . . ?
C9 C8 Pt1 72.3(2) . . ?
C10 C8 Pt1 115.7(2) . . ?
C8 C9 P1 119.2(3) . . ?
C8 C9 Pt1 68.7(2) . . ?
P1 C9 Pt1 112.76(18) . . ?
C8 C9 H9 120.4 . . ?
P1 C9 H9 120.4 . . ?
Pt1 C9 H9 88.7 . . ?
C8 C10 C11 111.8(3) . . ?
C8 C10 H10A 109.3 . . ?
C11 C10 H10A 109.3 . . ?
C8 C10 H10B 109.3 . . ?
C11 C10 H10B 109.3 . . ?
H10A C10 H10B 107.9 . . ?
C12 C11 C10 113.3(4) . . ?
C12 C11 H11A 108.9 . . ?
C10 C11 H11A 108.9 . . ?
C12 C11 H11B 108.9 . . ?
C10 C11 H11B 108.9 . . ?
H11A C11 H11B 107.7 . . ?
C13 C12 C11 113.0(4) . . ?
C13 C12 H12A 109.0 . . ?
C11 C12 H12A 109.0 . . ?
C13 C12 H12B 109.0 . . ?
C11 C12 H12B 109.0 . . ?
H12A C12 H12B 107.8 . . ?
C12 C13 H13A 109.5 . . ?
C12 C13 H13B 109.5 . . ?
H13A C13 H13B 109.5 . . ?
C12 C13 H13C 109.5 . . ?
H13A C13 H13C 109.5 . . ?
H13B C13 H13C 109.5 . . ?
C6 C14 H14A 109.5 . . ?
C6 C14 H14B 109.5 . . ?
H14A C14 H14B 109.5 . . ?
C6 C14 H14C 109.5 . . ?
H14A C14 H14C 109.5 . . ?
H14B C14 H14C 109.5 . . ?
C16 C15 C17 111.3(4) . . ?
C16 C15 P1 111.9(3) . . ?
C17 C15 P1 110.8(3) . . ?
C16 C15 H15 107.5 . . ?
C17 C15 H15 107.5 . . ?
P1 C15 H15 107.5 . . ?
C15 C16 H16A 109.5 . . ?
C15 C16 H16B 109.5 . . ?
H16A C16 H16B 109.5 . . ?
C15 C16 H16C 109.5 . . ?
H16A C16 H16C 109.5 . . ?
H16B C16 H16C 109.5 . . ?
C15 C17 H17A 109.5 . . ?
C15 C17 H17B 109.5 . . ?
H17A C17 H17B 109.5 . . ?
C15 C17 H17C 109.5 . . ?
H17A C17 H17C 109.5 . . ?
H17B C17 H17C 109.5 . . ?
C19 C18 C20 111.4(4) . . ?
C19 C18 P1 110.0(3) . . ?
C20 C18 P1 112.4(3) . . ?
C19 C18 H18 107.6 . . ?
C20 C18 H18 107.6 . . ?
P1 C18 H18 107.6 . . ?
C18 C19 H19A 109.5 . . ?
C18 C19 H19B 109.5 . . ?
H19A C19 H19B 109.5 . . ?
C18 C19 H19C 109.5 . . ?
H19A C19 H19C 109.5 . . ?
H19B C19 H19C 109.5 . . ?
C18 C20 H20A 109.5 . . ?
C18 C20 H20B 109.5 . . ?
H20A C20 H20B 109.5 . . ?
C18 C20 H20C 109.5 . . ?
H20A C20 H20C 109.5 . . ?
H20B C20 H20C 109.5 . . ?
C22 C21 C26 120.8(4) . . ?
C22 C21 P2 111.9(3) . . ?
C26 C21 P2 127.3(4) . . ?
C23 C22 C21 118.9(4) . . ?
C23 C22 C27 120.1(4) . . ?
C21 C22 C27 121.0(4) . . ?
C24 C23 C22 120.9(5) . . ?
C24 C23 H23 119.5 . . ?
C22 C23 H23 119.5 . . ?
C25 C24 C23 119.5(4) . . ?
C25 C24 H24 120.2 . . ?
C23 C24 H24 120.2 . . ?
C24 C25 C26 122.3(4) . . ?
C24 C25 H25 118.8 . . ?
C26 C25 H25 118.8 . . ?
C25 C26 C21 117.5(4) . . ?
C25 C26 C28 117.7(4) . . ?
C21 C26 C28 124.8(4) . . ?
C22 C27 Pt1 118.0(3) . . ?
C22 C27 H27A 107.8 . . ?
Pt1 C27 H27A 107.8 . . ?
C22 C27 H27B 107.8 . . ?
Pt1 C27 H27B 107.8 . . ?
H27A C27 H27B 107.2 . . ?
C26 C28 H28A 109.5 . . ?
C26 C28 H28B 109.5 . . ?
H28A C28 H28B 109.5 . . ?
C26 C28 H28C 109.5 . . ?
H28A C28 H28C 109.5 . . ?
H28B C28 H28C 109.5 . . ?
C30 C29 C31 111.8(4) . . ?
C30 C29 P2 109.1(3) . . ?
C31 C29 P2 114.8(3) . . ?
C30 C29 H29 106.9 . . ?
C31 C29 H29 106.9 . . ?
P2 C29 H29 106.9 . . ?
C29 C30 H30A 109.5 . . ?
C29 C30 H30B 109.5 . . ?
H30A C30 H30B 109.5 . . ?
C29 C30 H30C 109.5 . . ?
H30A C30 H30C 109.5 . . ?
H30B C30 H30C 109.5 . . ?
C29 C31 H31A 109.5 . . ?
C29 C31 H31B 109.5 . . ?
H31A C31 H31B 109.5 . . ?
C29 C31 H31C 109.5 . . ?
H31A C31 H31C 109.5 . . ?
H31B C31 H31C 109.5 . . ?
C34 C32 C33 109.6(4) . . ?
C34 C32 P2 114.3(3) . . ?
C33 C32 P2 108.2(3) . . ?
C34 C32 H32 108.2 . . ?
C33 C32 H32 108.2 . . ?
P2 C32 H32 108.2 . . ?
C32 C33 H33A 109.5 . . ?
C32 C33 H33B 109.5 . . ?
H33A C33 H33B 109.5 . . ?
C32 C33 H33C 109.5 . . ?
H33A C33 H33C 109.5 . . ?
H33B C33 H33C 109.5 . . ?
C32 C34 H34A 109.5 . . ?
C32 C34 H34B 109.5 . . ?
H34A C34 H34B 109.5 . . ?
C32 C34 H34C 109.5 . . ?
H34A C34 H34C 109.5 . . ?
H34B C34 H34C 109.5 . . ?
F2 B1 F4 106.5(5) . . ?
F2 B1 F1 112.4(5) . . ?
F4 B1 F1 108.4(5) . . ?
F2 B1 F3 114.1(6) . . ?
F4 B1 F3 105.1(5) . . ?
F1 B1 F3 109.9(5) . . ?

loop_
_geom_bond_atom_site_label_1
_geom_bond_atom_site_label_2
_geom_bond_distance
_geom_bond_site_symmetry_2
_geom_bond_publ_flag
Pt1 C27 2.075(4) . ?
Pt1 C8 2.136(4) . ?
Pt1 C9 2.186(4) . ?
Pt1 P2 2.2476(10) . ?
Pt1 C7 2.314(4) . ?
P1 C9 1.765(4) . ?
P1 C1 1.796(4) . ?
P1 C15 1.831(5) . ?
P1 C18 1.841(4) . ?
P2 C21 1.824(4) . ?
P2 C32 1.854(4) . ?
P2 C29 1.854(4) . ?
C1 C2 1.408(6) . ?
C1 C6 1.417(6) . ?
C2 C3 1.401(6) . ?
C2 C7 1.470(5) . ?
C3 C4 1.376(6) . ?
C3 H3 0.9500 . ?
C4 C5 1.365(7) . ?
C4 H4 0.9500 . ?
C5 C6 1.394(6) . ?
C5 H5 0.9500 . ?
C6 C14 1.507(6) . ?
C7 C8 1.400(5) . ?
C7 H7 0.9500 . ?
C8 C9 1.443(6) . ?
C8 C10 1.511(5) . ?
C9 H9 0.9500 . ?
C10 C11 1.526(5) . ?
C10 H10A 0.9900 . ?
C10 H10B 0.9900 . ?
C11 C12 1.510(6) . ?
C11 H11A 0.9900 . ?
C11 H11B 0.9900 . ?
C12 C13 1.504(6) . ?
C12 H12A 0.9900 . ?
C12 H12B 0.9900 . ?
C13 H13A 0.9800 . ?
C13 H13B 0.9800 . ?
C13 H13C 0.9800 . ?
C14 H14A 0.9800 . ?
C14 H14B 0.9800 . ?
C14 H14C 0.9800 . ?
C15 C16 1.529(6) . ?
C15 C17 1.532(7) . ?
C15 H15 1.0000 . ?
C16 H16A 0.9800 . ?
C16 H16B 0.9800 . ?
C16 H16C 0.9800 . ?
C17 H17A 0.9800 . ?
C17 H17B 0.9800 . ?
C17 H17C 0.9800 . ?
C18 C19 1.517(7) . ?
C18 C20 1.533(6) . ?
C18 H18 1.0000 . ?
C19 H19A 0.9800 . ?
C19 H19B 0.9800 . ?
C19 H19C 0.9800 . ?
C20 H20A 0.9800 . ?
C20 H20B 0.9800 . ?
C20 H20C 0.9800 . ?
C21 C22 1.400(6) . ?
C21 C26 1.417(6) . ?
C22 C23 1.393(6) . ?
C22 C27 1.493(6) . ?
C23 C24 1.380(7) . ?
C23 H23 0.9500 . ?
C24 C25 1.378(8) . ?
C24 H24 0.9500 . ?
C25 C26 1.388(6) . ?
C25 H25 0.9500 . ?
C26 C28 1.506(7) . ?
C27 H27A 0.9900 . ?
C27 H27B 0.9900 . ?
C28 H28A 0.9800 . ?
C28 H28B 0.9800 . ?
C28 H28C 0.9800 . ?
C29 C30 1.496(7) . ?
C29 C31 1.504(6) . ?
C29 H29 1.0000 . ?
C30 H30A 0.9800 . ?
C30 H30B 0.9800 . ?
C30 H30C 0.9800 . ?
C31 H31A 0.9800 . ?
C31 H31B 0.9800 . ?
C31 H31C 0.9800 . ?
C32 C34 1.510(6) . ?
C32 C33 1.530(6) . ?
C32 H32 1.0000 . ?
C33 H33A 0.9800 . ?
C33 H33B 0.9800 . ?
C33 H33C 0.9800 . ?
C34 H34A 0.9800 . ?
C34 H34B 0.9800 . ?
C34 H34C 0.9800 . ?
F1 B1 1.356(7) . ?
F2 B1 1.329(6) . ?
F3 B1 1.360(7) . ?
F4 B1 1.355(7) . ?

loop_
_geom_torsion_atom_site_label_1
_geom_torsion_atom_site_label_2
_geom_torsion_atom_site_label_3
_geom_torsion_atom_site_label_4
_geom_torsion
_geom_torsion_site_symmetry_1
_geom_torsion_site_symmetry_2
_geom_torsion_site_symmetry_3
_geom_torsion_site_symmetry_4
_geom_torsion_publ_flag
C9 P1 C1 C2 5.8(4) . . . . ?
C15 P1 C1 C2 127.3(3) . . . . ?
C18 P1 C1 C2 -112.5(3) . . . . ?
C9 P1 C1 C6 -176.0(3) . . . . ?
C15 P1 C1 C6 -54.4(4) . . . . ?
C18 P1 C1 C6 65.8(4) . . . . ?
C6 C1 C2 C3 2.6(6) . . . . ?
P1 C1 C2 C3 -179.1(3) . . . . ?
C6 C1 C2 C7 -173.2(4) . . . . ?
P1 C1 C2 C7 5.0(5) . . . . ?
C1 C2 C3 C4 0.2(6) . . . . ?
C7 C2 C3 C4 176.4(4) . . . . ?
C2 C3 C4 C5 -1.5(6) . . . . ?
C3 C4 C5 C6 0.0(6) . . . . ?
C4 C5 C6 C1 2.8(6) . . . . ?
C4 C5 C6 C14 -175.1(4) . . . . ?
C2 C1 C6 C5 -4.1(6) . . . . ?
P1 C1 C6 C5 177.7(3) . . . . ?
C2 C1 C6 C14 173.7(4) . . . . ?
P1 C1 C6 C14 -4.5(6) . . . . ?
C3 C2 C7 C8 -171.9(4) . . . . ?
C1 C2 C7 C8 4.0(6) . . . . ?
C3 C2 C7 Pt1 119.1(3) . . . . ?
C1 C2 C7 Pt1 -65.0(4) . . . . ?
C2 C7 C8 C9 -27.1(6) . . . . ?
Pt1 C7 C8 C9 62.9(3) . . . . ?
C2 C7 C8 C10 156.7(4) . . . . ?
Pt1 C7 C8 C10 -113.3(3) . . . . ?
C2 C7 C8 Pt1 -89.9(4) . . . . ?
C7 C8 C9 P1 38.6(5) . . . . ?
C10 C8 C9 P1 -145.2(3) . . . . ?
Pt1 C8 C9 P1 104.9(3) . . . . ?
C7 C8 C9 Pt1 -66.3(3) . . . . ?
C10 C8 C9 Pt1 109.9(3) . . . . ?
C1 P1 C9 C8 -27.1(3) . . . . ?
C15 P1 C9 C8 -149.8(3) . . . . ?
C18 P1 C9 C8 90.1(3) . . . . ?
C1 P1 C9 Pt1 50.4(2) . . . . ?
C15 P1 C9 Pt1 -72.3(3) . . . . ?
C18 P1 C9 Pt1 167.6(2) . . . . ?
C7 C8 C10 C11 -89.3(5) . . . . ?
C9 C8 C10 C11 94.6(5) . . . . ?
Pt1 C8 C10 C11 178.4(3) . . . . ?
C8 C10 C11 C12 -178.6(4) . . . . ?
C10 C11 C12 C13 175.8(5) . . . . ?
C9 P1 C15 C16 89.1(4) . . . . ?
C1 P1 C15 C16 -29.2(4) . . . . ?
C18 P1 C15 C16 -149.6(3) . . . . ?
C9 P1 C15 C17 -35.7(4) . . . . ?
C1 P1 C15 C17 -154.1(3) . . . . ?
C18 P1 C15 C17 85.6(4) . . . . ?
C9 P1 C18 C19 -64.3(4) . . . . ?
C1 P1 C18 C19 51.0(4) . . . . ?
C15 P1 C18 C19 173.9(3) . . . . ?
C9 P1 C18 C20 60.5(4) . . . . ?
C1 P1 C18 C20 175.8(3) . . . . ?
C15 P1 C18 C20 -61.3(4) . . . . ?
C32 P2 C21 C22 -128.9(3) . . . . ?
C29 P2 C21 C22 114.7(3) . . . . ?
Pt1 P2 C21 C22 -6.1(3) . . . . ?
C32 P2 C21 C26 52.6(4) . . . . ?
C29 P2 C21 C26 -63.7(4) . . . . ?
Pt1 P2 C21 C26 175.5(3) . . . . ?
C26 C21 C22 C23 2.4(6) . . . . ?
P2 C21 C22 C23 -176.2(3) . . . . ?
C26 C21 C22 C27 -176.5(4) . . . . ?
P2 C21 C22 C27 5.0(5) . . . . ?
C21 C22 C23 C24 -2.8(7) . . . . ?
C27 C22 C23 C24 176.1(4) . . . . ?
C22 C23 C24 C25 1.0(7) . . . . ?
C23 C24 C25 C26 1.4(7) . . . . ?
C24 C25 C26 C21 -1.8(7) . . . . ?
C24 C25 C26 C28 179.9(4) . . . . ?
C22 C21 C26 C25 -0.2(6) . . . . ?
P2 C21 C26 C25 178.1(3) . . . . ?
C22 C21 C26 C28 178.1(4) . . . . ?
P2 C21 C26 C28 -3.6(6) . . . . ?
C23 C22 C27 Pt1 -180.0(3) . . . . ?
C21 C22 C27 Pt1 -1.1(6) . . . . ?
C21 P2 C29 C30 -73.2(4) . . . . ?
C32 P2 C29 C30 172.9(3) . . . . ?
Pt1 P2 C29 C30 41.0(4) . . . . ?
C21 P2 C29 C31 160.4(3) . . . . ?
C32 P2 C29 C31 46.4(4) . . . . ?
Pt1 P2 C29 C31 -85.4(4) . . . . ?
C21 P2 C32 C34 170.7(3) . . . . ?
C29 P2 C32 C34 -77.6(4) . . . . ?
Pt1 P2 C32 C34 54.1(4) . . . . ?
C21 P2 C32 C33 48.3(4) . . . . ?
C29 P2 C32 C33 160.0(3) . . . . ?
Pt1 P2 C32 C33 -68.3(3) . . . . ?
